data_4082811
loop_
_publ_author_name
'Liu, Yang'
'Shi, Min'
'Deng, Liang'

_publ_section_title
;
 Iron(II) Dihydrocarbyls Supported by a Biphenyl-Linked
 Bis(benzimidazol-2-ylidene) Ligand: Syntheses and Characterization
;
_journal_issue 20
_journal_name_full Organometallics
_journal_page_first 5660
_journal_paper_doi 10.1021/om5000612
_journal_volume 33
_journal_year 2014
_chemical_formula_sum 'C46 H38 Fe N4'
_chemical_formula_weight 702.65
_chemical_name_systematic
; 
 ? 
;
_space_group_crystal_system triclinic
_space_group_IT_number 2
_space_group_name_Hall '-P 1'
_space_group_name_H-M_alt 'P -1'
_symmetry_space_group_name_Hall '-P 1'
_symmetry_space_group_name_H-M 'P -1'
_atom_sites_solution_hydrogens geom
_audit_creation_method SHELXL-2013
_cell_angle_alpha 104.579(2)
_cell_angle_beta 108.587(2)
_cell_angle_gamma 93.768(2)
_cell_formula_units_Z 2
_cell_length_a 10.4727(11)
_cell_length_b 13.3760(14)
_cell_length_c 14.3109(15)
_cell_measurement_reflns_used 3710
_cell_measurement_temperature 140(2)
_cell_measurement_theta_max 27.66
_cell_measurement_theta_min 2.54
_cell_volume 1815.5(3)
_computing_cell_refinement 'Bruker SAINT'
_computing_data_collection 'Bruker APEX2'
_computing_data_reduction 'Bruker SAINT'
_computing_molecular_graphics 'Bruker SHELXTL'
_computing_publication_material 'Bruker SHELXTL'
_computing_structure_refinement 'SHELXL-2013 (Sheldrick, 2013)'
_computing_structure_solution 'SHELXS-97 (Sheldrick, 2008)'
_diffrn_ambient_temperature 140(2)
_diffrn_measured_fraction_theta_full 0.991
_diffrn_measured_fraction_theta_max 0.983
_diffrn_measurement_device_type 'Bruker APEX-II CCD'
_diffrn_measurement_method '\f and \w scans'
_diffrn_radiation_type MoK\a
_diffrn_radiation_wavelength 0.71073
_diffrn_reflns_av_R_equivalents 0.0361
_diffrn_reflns_av_unetI/netI 0.0748
_diffrn_reflns_Laue_measured_fraction_full 0.991
_diffrn_reflns_Laue_measured_fraction_max 0.983
_diffrn_reflns_limit_h_max 14
_diffrn_reflns_limit_h_min -14
_diffrn_reflns_limit_k_max 19
_diffrn_reflns_limit_k_min -14
_diffrn_reflns_limit_l_max 19
_diffrn_reflns_limit_l_min -20
_diffrn_reflns_number 18155
_diffrn_reflns_point_group_measured_fraction_full 0.991
_diffrn_reflns_point_group_measured_fraction_max 0.983
_diffrn_reflns_theta_full 25.242
_diffrn_reflns_theta_max 30.543
_diffrn_reflns_theta_min 1.593
_exptl_absorpt_coefficient_mu 0.454
_exptl_absorpt_correction_T_max 0.75
_exptl_absorpt_correction_T_min 0.59
_exptl_absorpt_correction_type multi-scan
_exptl_absorpt_process_details sadabs
_exptl_crystal_colour red
_exptl_crystal_density_diffrn 1.285
_exptl_crystal_description block
_exptl_crystal_F_000 736
_exptl_crystal_size_max 0.290
_exptl_crystal_size_mid 0.200
_exptl_crystal_size_min 0.100
_refine_diff_density_max 0.553
_refine_diff_density_min -0.565
_refine_diff_density_rms 0.127
_refine_ls_extinction_method none
_refine_ls_goodness_of_fit_ref 1.016
_refine_ls_hydrogen_treatment constr
_refine_ls_matrix_type full
_refine_ls_number_parameters 462
_refine_ls_number_reflns 10907
_refine_ls_number_restraints 0
_refine_ls_restrained_S_all 1.016
_refine_ls_R_factor_all 0.0856
_refine_ls_R_factor_gt 0.0504
_refine_ls_shift/su_max 0.006
_refine_ls_shift/su_mean 0.000
_refine_ls_structure_factor_coef Fsqd
_refine_ls_weighting_details 'w=1/[\s^2^(Fo^2^)+(0.0997P)^2^] where P=(Fo^2^+2Fc^2^)/3'
_refine_ls_weighting_scheme calc
_refine_ls_wR_factor_gt 0.1316
_refine_ls_wR_factor_ref 0.1745
_reflns_Friedel_coverage 0.000
_reflns_number_gt 7590
_reflns_number_total 10907
_reflns_threshold_expression 'I > 2\s(I)'
_cod_data_source_file om5000612_si_002.cif
_cod_data_source_block 6
_cod_database_code 4082811
_shelx_space_group_comment
; 
The symmetry employed for this shelxl refinement is uniquely defined 
by the following loop, which should always be used as a source of 
symmetry information in preference to the above space-group names. 
They are only intended as comments. 
;
_shelx_estimated_absorpt_t_min 0.880
_shelx_estimated_absorpt_t_max 0.956
_shelxl_version_number 2013-4

loop_
_space_group_symop_operation_xyz
'x, y, z'
'-x, -y, -z'

loop_
_atom_site_label
_atom_site_type_symbol
_atom_site_fract_x
_atom_site_fract_y
_atom_site_fract_z
_atom_site_U_iso_or_equiv
_atom_site_adp_type
_atom_site_occupancy
_atom_site_site_symmetry_order
_atom_site_calc_flag
_atom_site_refinement_flags_posn
_atom_site_refinement_flags_adp
Fe1 Fe 0.91609(3) 0.78146(2) 0.69878(2) 0.01746(10) Uani 1 1 d . .
N1 N 0.89211(19) 0.65325(14) 0.47765(15) 0.0188(4) Uani 1 1 d . .
N2 N 0.69465(19) 0.67627(14) 0.49011(14) 0.0175(4) Uani 1 1 d . .
N3 N 0.7822(2) 0.98214(14) 0.69227(14) 0.0176(4) Uani 1 1 d . .
N4 N 0.8035(2) 0.94523(15) 0.83446(14) 0.0202(4) Uani 1 1 d . .
C1 C 0.8320(2) 0.70944(16) 0.54139(17) 0.0170(4) Uani 1 1 d . .
C2 C 0.8144(2) 0.90575(17) 0.74032(17) 0.0187(4) Uani 1 1 d . .
C3 C 0.9015(2) 0.64753(18) 0.74556(19) 0.0224(5) Uani 1 1 d . .
C4 C 1.1164(2) 0.85664(19) 0.76616(17) 0.0234(5) Uani 1 1 d . .
C5 C 1.0384(2) 0.6608(2) 0.5012(2) 0.0279(5) Uani 1 1 d . .
H5A H 1.0856 0.7102 0.5695 0.042 Uiso 1 1 calc R U
H5B H 1.0634 0.6855 0.4496 0.042 Uiso 1 1 calc R U
H5C H 1.0649 0.5918 0.5006 0.042 Uiso 1 1 calc R U
C6 C 0.7960(2) 0.58536(17) 0.38926(17) 0.0201(4) Uani 1 1 d . .
C7 C 0.8088(3) 0.51461(19) 0.3038(2) 0.0275(5) Uani 1 1 d . .
H7 H 0.8954 0.5046 0.2984 0.033 Uiso 1 1 calc R U
C8 C 0.6889(3) 0.4599(2) 0.2276(2) 0.0339(6) Uani 1 1 d . .
H8 H 0.6933 0.4111 0.1681 0.041 Uiso 1 1 calc R U
C9 C 0.5613(3) 0.4744(2) 0.2353(2) 0.0366(7) Uani 1 1 d . .
H9 H 0.4814 0.4352 0.1810 0.044 Uiso 1 1 calc R U
C10 C 0.5484(3) 0.5447(2) 0.3205(2) 0.0279(5) Uani 1 1 d . .
H10 H 0.4617 0.5544 0.3260 0.033 Uiso 1 1 calc R U
C11 C 0.6688(2) 0.60011(17) 0.39720(17) 0.0190(4) Uani 1 1 d . .
C12 C 0.5907(2) 0.71845(17) 0.52584(17) 0.0178(4) Uani 1 1 d . .
C13 C 0.5072(2) 0.65471(18) 0.5527(2) 0.0236(5) Uani 1 1 d . .
H13 H 0.5184 0.5838 0.5469 0.028 Uiso 1 1 calc R U
C14 C 0.4066(3) 0.69528(19) 0.5883(2) 0.0259(5) Uani 1 1 d . .
H14 H 0.3489 0.6520 0.6068 0.031 Uiso 1 1 calc R U
C15 C 0.3909(2) 0.79926(19) 0.5967(2) 0.0241(5) Uani 1 1 d . .
H15 H 0.3220 0.8270 0.6205 0.029 Uiso 1 1 calc R U
C16 C 0.4761(2) 0.86232(18) 0.57039(18) 0.0214(4) Uani 1 1 d . .
H16 H 0.4651 0.9334 0.5767 0.026 Uiso 1 1 calc R U
C17 C 0.5772(2) 0.82340(17) 0.53491(17) 0.0169(4) Uani 1 1 d . .
C18 C 0.6704(2) 0.89301(17) 0.50947(17) 0.0178(4) Uani 1 1 d . .
C19 C 0.6603(2) 0.88257(19) 0.40797(18) 0.0229(5) Uani 1 1 d . .
H19 H 0.5953 0.8286 0.3538 0.027 Uiso 1 1 calc R U
C20 C 0.7441(3) 0.9501(2) 0.38511(19) 0.0260(5) Uani 1 1 d . .
H20 H 0.7353 0.9428 0.3155 0.031 Uiso 1 1 calc R U
C21 C 0.8404(3) 1.0280(2) 0.4633(2) 0.0267(5) Uani 1 1 d . .
H21 H 0.8972 1.0743 0.4472 0.032 Uiso 1 1 calc R U
C22 C 0.8543(2) 1.03864(18) 0.56507(19) 0.0234(5) Uani 1 1 d . .
H22 H 0.9215 1.0913 0.6190 0.028 Uiso 1 1 calc R U
C23 C 0.7685(2) 0.97117(17) 0.58727(17) 0.0179(4) Uani 1 1 d . .
C24 C 0.7509(2) 1.06822(16) 0.75524(17) 0.0176(4) Uani 1 1 d . .
C25 C 0.7108(2) 1.16141(18) 0.73960(19) 0.0235(5) Uani 1 1 d . .
H25 H 0.6995 1.1772 0.6766 0.028 Uiso 1 1 calc R U
C26 C 0.6880(3) 1.23049(19) 0.8215(2) 0.0278(5) Uani 1 1 d . .
H26 H 0.6607 1.2953 0.8143 0.033 Uiso 1 1 calc R U
C27 C 0.7044(3) 1.2069(2) 0.9137(2) 0.0304(6) Uani 1 1 d . .
H27 H 0.6882 1.2563 0.9675 0.036 Uiso 1 1 calc R U
C28 C 0.7437(3) 1.11381(19) 0.92945(19) 0.0260(5) Uani 1 1 d . .
H28 H 0.7547 1.0980 0.9924 0.031 Uiso 1 1 calc R U
C29 C 0.7662(2) 1.04452(17) 0.84740(18) 0.0204(4) Uani 1 1 d . .
C30 C 0.8285(3) 0.8901(2) 0.9131(2) 0.0328(6) Uani 1 1 d . .
H30A H 0.8449 0.8194 0.8848 0.049 Uiso 1 1 calc R U
H30B H 0.7488 0.8858 0.9345 0.049 Uiso 1 1 calc R U
H30C H 0.9087 0.9282 0.9726 0.049 Uiso 1 1 calc R U
C31 C 0.9891(3) 0.6449(2) 0.8428(2) 0.0273(5) Uani 1 1 d . .
H31 H 1.0481 0.7074 0.8879 0.033 Uiso 1 1 calc R U
C32 C 0.9936(3) 0.5554(2) 0.8761(2) 0.0345(6) Uani 1 1 d . .
H32 H 1.0539 0.5578 0.9426 0.041 Uiso 1 1 calc R U
C33 C 0.9099(3) 0.4630(2) 0.8120(3) 0.0355(6) Uani 1 1 d . .
H33 H 0.9115 0.4018 0.8342 0.043 Uiso 1 1 calc R U
C34 C 0.8243(3) 0.4607(2) 0.7159(2) 0.0309(6) Uani 1 1 d . .
H34 H 0.7670 0.3974 0.6713 0.037 Uiso 1 1 calc R U
C35 C 0.8212(2) 0.55069(18) 0.6836(2) 0.0249(5) Uani 1 1 d . .
H35 H 0.7617 0.5464 0.6163 0.030 Uiso 1 1 calc R U
C36 C 1.1555(3) 0.9662(2) 0.80822(19) 0.0308(6) Uani 1 1 d . .
H36 H 1.0869 1.0097 0.8010 0.037 Uiso 1 1 calc R U
C37 C 1.2917(4) 1.0124(3) 0.8601(2) 0.0432(8) Uani 1 1 d . .
H37 H 1.3141 1.0864 0.8870 0.052 Uiso 1 1 calc R U
C38 C 1.3934(3) 0.9524(3) 0.8726(2) 0.0478(9) Uani 1 1 d . .
H38 H 1.4861 0.9847 0.9065 0.057 Uiso 1 1 calc R U
C39 C 1.3604(3) 0.8440(3) 0.8353(2) 0.0452(8) Uani 1 1 d . .
H39 H 1.4300 0.8015 0.8450 0.054 Uiso 1 1 calc R U
C40 C 1.2239(3) 0.7982(2) 0.7834(2) 0.0332(6) Uani 1 1 d . .
H40 H 1.2026 0.7241 0.7586 0.040 Uiso 1 1 calc R U
C41 C 0.8078(4) 0.7386(2) 0.2143(3) 0.0461(8) Uani 1 1 d . .
H41 H 0.8277 0.7621 0.2865 0.055 Uiso 1 1 calc R U
C42 C 0.9076(3) 0.7531(2) 0.1741(3) 0.0402(7) Uani 1 1 d . .
H42 H 0.9965 0.7870 0.2192 0.048 Uiso 1 1 calc R U
C43 C 0.8822(3) 0.7202(2) 0.0710(2) 0.0391(7) Uani 1 1 d . .
H43 H 0.9526 0.7311 0.0444 0.047 Uiso 1 1 calc R U
C44 C 0.7552(4) 0.6713(4) 0.0064(3) 0.0621(11) Uani 1 1 d . .
H44 H 0.7366 0.6475 -0.0657 0.074 Uiso 1 1 calc R U
C45 C 0.6524(4) 0.6564(4) 0.0461(3) 0.0739(14) Uani 1 1 d . .
H45 H 0.5634 0.6228 0.0012 0.089 Uiso 1 1 calc R U
C46 C 0.6801(4) 0.6904(3) 0.1504(3) 0.0551(9) Uani 1 1 d . .
H46 H 0.6104 0.6803 0.1778 0.066 Uiso 1 1 calc R U

loop_
_atom_site_aniso_label
_atom_site_aniso_U_11
_atom_site_aniso_U_22
_atom_site_aniso_U_33
_atom_site_aniso_U_23
_atom_site_aniso_U_13
_atom_site_aniso_U_12
Fe1 0.01830(16) 0.01666(16) 0.01696(16) 0.00312(11) 0.00688(12) 0.00270(11)
N1 0.0168(9) 0.0198(9) 0.0193(9) 0.0014(7) 0.0085(7) 0.0044(7)
N2 0.0158(8) 0.0179(8) 0.0181(9) 0.0014(7) 0.0077(7) 0.0031(7)
N3 0.0222(9) 0.0183(8) 0.0145(8) 0.0052(7) 0.0085(7) 0.0046(7)
N4 0.0266(10) 0.0204(9) 0.0162(9) 0.0056(7) 0.0101(8) 0.0059(7)
C1 0.0162(10) 0.0171(9) 0.0193(10) 0.0057(8) 0.0076(8) 0.0042(7)
C2 0.0211(10) 0.0208(10) 0.0149(10) 0.0060(8) 0.0066(8) 0.0035(8)
C3 0.0215(11) 0.0221(11) 0.0268(12) 0.0078(9) 0.0115(10) 0.0068(8)
C4 0.0226(11) 0.0294(12) 0.0148(10) 0.0032(9) 0.0058(9) -0.0027(9)
C5 0.0161(11) 0.0335(13) 0.0288(13) -0.0023(10) 0.0094(10) 0.0037(9)
C6 0.0192(10) 0.0207(10) 0.0185(10) 0.0010(8) 0.0074(9) 0.0036(8)
C7 0.0289(13) 0.0276(12) 0.0242(12) -0.0005(10) 0.0124(10) 0.0080(10)
C8 0.0363(15) 0.0337(14) 0.0230(12) -0.0067(10) 0.0098(11) 0.0070(11)
C9 0.0313(14) 0.0367(15) 0.0264(13) -0.0087(11) 0.0037(11) 0.0019(11)
C10 0.0183(11) 0.0292(12) 0.0283(13) -0.0013(10) 0.0053(10) 0.0026(9)
C11 0.0180(10) 0.0190(10) 0.0173(10) 0.0012(8) 0.0054(8) 0.0035(8)
C12 0.0153(10) 0.0202(10) 0.0168(10) 0.0027(8) 0.0058(8) 0.0043(8)
C13 0.0206(11) 0.0187(10) 0.0324(13) 0.0059(9) 0.0117(10) 0.0033(8)
C14 0.0224(11) 0.0264(12) 0.0344(13) 0.0101(10) 0.0160(11) 0.0035(9)
C15 0.0207(11) 0.0285(12) 0.0302(12) 0.0111(10) 0.0150(10) 0.0100(9)
C16 0.0219(11) 0.0222(10) 0.0239(11) 0.0072(9) 0.0114(9) 0.0095(8)
C17 0.0153(10) 0.0202(10) 0.0166(9) 0.0064(8) 0.0061(8) 0.0052(8)
C18 0.0192(10) 0.0200(10) 0.0200(10) 0.0092(8) 0.0108(9) 0.0092(8)
C19 0.0242(11) 0.0268(11) 0.0195(11) 0.0062(9) 0.0091(9) 0.0112(9)
C20 0.0304(13) 0.0363(13) 0.0219(11) 0.0142(10) 0.0167(10) 0.0159(10)
C21 0.0295(13) 0.0302(12) 0.0332(13) 0.0176(11) 0.0203(11) 0.0114(10)
C22 0.0242(12) 0.0220(11) 0.0271(12) 0.0077(9) 0.0124(10) 0.0041(9)
C23 0.0206(10) 0.0205(10) 0.0170(10) 0.0081(8) 0.0097(9) 0.0074(8)
C24 0.0187(10) 0.0166(10) 0.0166(10) 0.0018(8) 0.0073(8) 0.0016(8)
C25 0.0248(12) 0.0208(11) 0.0264(12) 0.0082(9) 0.0098(10) 0.0045(9)
C26 0.0289(13) 0.0214(11) 0.0328(13) 0.0039(10) 0.0128(11) 0.0074(9)
C27 0.0336(14) 0.0247(12) 0.0311(13) -0.0008(10) 0.0150(12) 0.0083(10)
C28 0.0279(12) 0.0285(12) 0.0212(11) 0.0014(9) 0.0126(10) 0.0038(9)
C29 0.0210(11) 0.0203(10) 0.0201(10) 0.0044(8) 0.0084(9) 0.0042(8)
C30 0.0511(17) 0.0332(14) 0.0251(13) 0.0164(11) 0.0199(13) 0.0163(12)
C31 0.0313(13) 0.0266(12) 0.0255(12) 0.0083(10) 0.0107(11) 0.0075(10)
C32 0.0380(15) 0.0387(15) 0.0344(14) 0.0193(12) 0.0144(13) 0.0144(12)
C33 0.0397(16) 0.0314(13) 0.0535(18) 0.0266(13) 0.0273(14) 0.0153(12)
C34 0.0250(12) 0.0224(12) 0.0493(17) 0.0112(11) 0.0173(12) 0.0058(9)
C35 0.0194(11) 0.0233(11) 0.0339(13) 0.0097(10) 0.0102(10) 0.0052(9)
C36 0.0394(15) 0.0291(13) 0.0197(11) 0.0076(10) 0.0068(11) -0.0076(11)
C37 0.053(2) 0.0478(17) 0.0195(12) 0.0093(12) 0.0061(13) -0.0237(15)
C38 0.0284(15) 0.082(3) 0.0210(13) 0.0081(14) 0.0046(12) -0.0233(16)
C39 0.0240(14) 0.078(2) 0.0289(14) 0.0049(15) 0.0111(12) 0.0047(14)
C40 0.0278(13) 0.0427(15) 0.0259(13) 0.0019(11) 0.0115(11) 0.0044(11)
C41 0.066(2) 0.0376(16) 0.0391(17) 0.0080(13) 0.0237(17) 0.0196(15)
C42 0.0389(16) 0.0322(14) 0.0399(16) -0.0020(12) 0.0096(14) 0.0093(12)
C43 0.0346(16) 0.0473(17) 0.0376(16) 0.0143(14) 0.0139(13) 0.0055(13)
C44 0.043(2) 0.105(3) 0.0291(16) 0.0158(19) 0.0074(15) -0.014(2)
C45 0.046(2) 0.118(4) 0.043(2) 0.016(2) 0.0091(18) -0.025(2)
C46 0.055(2) 0.067(2) 0.055(2) 0.0210(19) 0.0324(19) 0.0025(18)

loop_
_atom_type_symbol
_atom_type_description
_atom_type_scat_dispersion_real
_atom_type_scat_dispersion_imag
_atom_type_scat_source
C C 0.0033 0.0016 'International Tables Vol C Tables 4.2.6.8 and 6.1.1.4'
H H 0.0000 0.0000 'International Tables Vol C Tables 4.2.6.8 and 6.1.1.4'
N N 0.0061 0.0033 'International Tables Vol C Tables 4.2.6.8 and 6.1.1.4'
Fe Fe 0.3463 0.8444 'International Tables Vol C Tables 4.2.6.8 and 6.1.1.4'

loop_
_geom_angle_atom_site_label_1
_geom_angle_atom_site_label_2
_geom_angle_atom_site_label_3
_geom_angle
C4 Fe1 C1 121.05(9)
C4 Fe1 C3 108.36(10)
C1 Fe1 C3 97.14(9)
C4 Fe1 C2 100.25(9)
C1 Fe1 C2 109.97(9)
C3 Fe1 C2 121.63(9)
C1 N1 C6 111.73(18)
C1 N1 C5 124.19(19)
C6 N1 C5 124.05(18)
C1 N2 C11 111.62(17)
C1 N2 C12 124.09(18)
C11 N2 C12 124.23(19)
C2 N3 C24 111.62(18)
C2 N3 C23 124.27(18)
C24 N3 C23 123.82(19)
C2 N4 C29 112.25(19)
C2 N4 C30 124.0(2)
C29 N4 C30 123.79(19)
N1 C1 N2 104.38(18)
N1 C1 Fe1 128.49(16)
N2 C1 Fe1 123.25(15)
N4 C2 N3 104.38(18)
N4 C2 Fe1 126.21(17)
N3 C2 Fe1 126.84(15)
C35 C3 C31 114.0(2)
C35 C3 Fe1 125.56(19)
C31 C3 Fe1 120.04(18)
C40 C4 C36 115.2(2)
C40 C4 Fe1 120.18(19)
C36 C4 Fe1 124.3(2)
N1 C5 H5A 109.5
N1 C5 H5B 109.5
H5A C5 H5B 109.5
N1 C5 H5C 109.5
H5A C5 H5C 109.5
H5B C5 H5C 109.5
N1 C6 C11 106.18(18)
N1 C6 C7 132.1(2)
C11 C6 C7 121.8(2)
C8 C7 C6 116.5(2)
C8 C7 H7 121.8
C6 C7 H7 121.8
C7 C8 C9 121.9(2)
C7 C8 H8 119.0
C9 C8 H8 119.0
C10 C9 C8 121.7(2)
C10 C9 H9 119.2
C8 C9 H9 119.2
C11 C10 C9 116.5(2)
C11 C10 H10 121.7
C9 C10 H10 121.7
C10 C11 N2 132.3(2)
C10 C11 C6 121.6(2)
N2 C11 C6 106.09(19)
C13 C12 C17 121.2(2)
C13 C12 N2 119.2(2)
C17 C12 N2 119.52(19)
C12 C13 C14 119.6(2)
C12 C13 H13 120.2
C14 C13 H13 120.2
C15 C14 C13 119.8(2)
C15 C14 H14 120.1
C13 C14 H14 120.1
C16 C15 C14 119.9(2)
C16 C15 H15 120.1
C14 C15 H15 120.1
C15 C16 C17 121.2(2)
C15 C16 H16 119.4
C17 C16 H16 119.4
C16 C17 C12 118.2(2)
C16 C17 C18 120.5(2)
C12 C17 C18 121.22(19)
C23 C18 C19 118.4(2)
C23 C18 C17 120.36(19)
C19 C18 C17 121.3(2)
C20 C19 C18 120.7(2)
C20 C19 H19 119.7
C18 C19 H19 119.7
C21 C20 C19 120.2(2)
C21 C20 H20 119.9
C19 C20 H20 119.9
C20 C21 C22 120.2(2)
C20 C21 H21 119.9
C22 C21 H21 119.9
C21 C22 C23 119.2(2)
C21 C22 H22 120.4
C23 C22 H22 120.4
C18 C23 C22 121.3(2)
C18 C23 N3 119.30(19)
C22 C23 N3 119.4(2)
C25 C24 C29 121.8(2)
C25 C24 N3 132.3(2)
C29 C24 N3 105.85(19)
C24 C25 C26 116.3(2)
C24 C25 H25 121.8
C26 C25 H25 121.8
C27 C26 C25 121.7(2)
C27 C26 H26 119.2
C25 C26 H26 119.2
C28 C27 C26 122.3(2)
C28 C27 H27 118.9
C26 C27 H27 118.9
C27 C28 C29 116.1(2)
C27 C28 H28 121.9
C29 C28 H28 121.9
N4 C29 C24 105.89(19)
N4 C29 C28 132.3(2)
C24 C29 C28 121.8(2)
N4 C30 H30A 109.5
N4 C30 H30B 109.5
H30A C30 H30B 109.5
N4 C30 H30C 109.5
H30A C30 H30C 109.5
H30B C30 H30C 109.5
C32 C31 C3 123.4(2)
C32 C31 H31 118.3
C3 C31 H31 118.3
C33 C32 C31 119.6(3)
C33 C32 H32 120.2
C31 C32 H32 120.2
C34 C33 C32 119.4(3)
C34 C33 H33 120.3
C32 C33 H33 120.3
C33 C34 C35 120.4(3)
C33 C34 H34 119.8
C35 C34 H34 119.8
C34 C35 C3 123.2(3)
C34 C35 H35 118.4
C3 C35 H35 118.4
C37 C36 C4 122.0(3)
C37 C36 H36 119.0
C4 C36 H36 119.0
C38 C37 C36 120.8(3)
C38 C37 H37 119.6
C36 C37 H37 119.6
C37 C38 C39 119.6(3)
C37 C38 H38 120.2
C39 C38 H38 120.2
C38 C39 C40 119.3(3)
C38 C39 H39 120.3
C40 C39 H39 120.3
C39 C40 C4 123.1(3)
C39 C40 H40 118.5
C4 C40 H40 118.5
C46 C41 C42 119.8(3)
C46 C41 H41 120.1
C42 C41 H41 120.1
C43 C42 C41 121.4(3)
C43 C42 H42 119.3
C41 C42 H42 119.3
C42 C43 C44 119.4(3)
C42 C43 H43 120.3
C44 C43 H43 120.3
C43 C44 C45 119.8(3)
C43 C44 H44 120.1
C45 C44 H44 120.1
C46 C45 C44 119.8(4)
C46 C45 H45 120.1
C44 C45 H45 120.1
C41 C46 C45 119.7(3)
C41 C46 H46 120.1
C45 C46 H46 120.1

loop_
_geom_bond_atom_site_label_1
_geom_bond_atom_site_label_2
_geom_bond_distance
Fe1 C4 2.070(2)
Fe1 C1 2.076(2)
Fe1 C3 2.077(2)
Fe1 C2 2.095(2)
N1 C1 1.370(3)
N1 C6 1.388(3)
N1 C5 1.450(3)
N2 C1 1.373(3)
N2 C11 1.390(3)
N2 C12 1.433(3)
N3 C2 1.372(3)
N3 C24 1.400(3)
N3 C23 1.432(3)
N4 C2 1.362(3)
N4 C29 1.393(3)
N4 C30 1.460(3)
C3 C35 1.406(3)
C3 C31 1.412(4)
C4 C40 1.405(4)
C4 C36 1.413(3)
C5 H5A 0.9800
C5 H5B 0.9800
C5 H5C 0.9800
C6 C11 1.395(3)
C6 C7 1.396(3)
C7 C8 1.380(4)
C7 H7 0.9500
C8 C9 1.398(4)
C8 H8 0.9500
C9 C10 1.391(3)
C9 H9 0.9500
C10 C11 1.389(3)
C10 H10 0.9500
C12 C13 1.387(3)
C12 C17 1.398(3)
C13 C14 1.393(3)
C13 H13 0.9500
C14 C15 1.391(3)
C14 H14 0.9500
C15 C16 1.387(3)
C15 H15 0.9500
C16 C17 1.390(3)
C16 H16 0.9500
C17 C18 1.493(3)
C18 C23 1.390(3)
C18 C19 1.393(3)
C19 C20 1.385(3)
C19 H19 0.9500
C20 C21 1.382(4)
C20 H20 0.9500
C21 C22 1.386(3)
C21 H21 0.9500
C22 C23 1.393(3)
C22 H22 0.9500
C24 C25 1.389(3)
C24 C29 1.396(3)
C25 C26 1.395(3)
C25 H25 0.9500
C26 C27 1.393(4)
C26 H26 0.9500
C27 C28 1.386(4)
C27 H27 0.9500
C28 C29 1.397(3)
C28 H28 0.9500
C30 H30A 0.9800
C30 H30B 0.9800
C30 H30C 0.9800
C31 C32 1.394(4)
C31 H31 0.9500
C32 C33 1.382(4)
C32 H32 0.9500
C33 C34 1.372(4)
C33 H33 0.9500
C34 C35 1.393(4)
C34 H34 0.9500
C35 H35 0.9500
C36 C37 1.395(4)
C36 H36 0.9500
C37 C38 1.369(5)
C37 H37 0.9500
C38 C39 1.391(5)
C38 H38 0.9500
C39 C40 1.396(4)
C39 H39 0.9500
C40 H40 0.9500
C41 C46 1.360(5)
C41 C42 1.369(5)
C41 H41 0.9500
C42 C43 1.359(4)
C42 H42 0.9500
C43 C44 1.360(5)
C43 H43 0.9500
C44 C45 1.393(5)
C44 H44 0.9500
C45 C46 1.372(5)
C45 H45 0.9500
C46 H46 0.9500

loop_
_geom_torsion_atom_site_label_1
_geom_torsion_atom_site_label_2
_geom_torsion_atom_site_label_3
_geom_torsion_atom_site_label_4
_geom_torsion
C6 N1 C1 N2 -0.8(2)
C5 N1 C1 N2 -178.7(2)
C6 N1 C1 Fe1 157.13(17)
C5 N1 C1 Fe1 -20.7(3)
C11 N2 C1 N1 0.8(2)
C12 N2 C1 N1 -176.5(2)
C11 N2 C1 Fe1 -158.60(16)
C12 N2 C1 Fe1 24.0(3)
C29 N4 C2 N3 -0.4(3)
C30 N4 C2 N3 179.8(2)
C29 N4 C2 Fe1 162.36(16)
C30 N4 C2 Fe1 -17.5(3)
C24 N3 C2 N4 -0.3(2)
C23 N3 C2 N4 -174.3(2)
C24 N3 C2 Fe1 -162.82(16)
C23 N3 C2 Fe1 23.1(3)
C1 N1 C6 C11 0.5(3)
C5 N1 C6 C11 178.4(2)
C1 N1 C6 C7 179.5(3)
C5 N1 C6 C7 -2.7(4)
N1 C6 C7 C8 -178.9(3)
C11 C6 C7 C8 0.0(4)
C6 C7 C8 C9 0.0(4)
C7 C8 C9 C10 -0.1(5)
C8 C9 C10 C11 0.3(4)
C9 C10 C11 N2 178.8(3)
C9 C10 C11 C6 -0.4(4)
C1 N2 C11 C10 -179.8(3)
C12 N2 C11 C10 -2.4(4)
C1 N2 C11 C6 -0.5(3)
C12 N2 C11 C6 176.8(2)
N1 C6 C11 C10 179.3(2)
C7 C6 C11 C10 0.3(4)
N1 C6 C11 N2 0.0(2)
C7 C6 C11 N2 -179.1(2)
C1 N2 C12 C13 -115.2(3)
C11 N2 C12 C13 67.8(3)
C1 N2 C12 C17 63.6(3)
C11 N2 C12 C17 -113.5(2)
C17 C12 C13 C14 0.8(4)
N2 C12 C13 C14 179.5(2)
C12 C13 C14 C15 -0.1(4)
C13 C14 C15 C16 -0.5(4)
C14 C15 C16 C17 0.4(4)
C15 C16 C17 C12 0.3(3)
C15 C16 C17 C18 -178.4(2)
C13 C12 C17 C16 -0.9(3)
N2 C12 C17 C16 -179.6(2)
C13 C12 C17 C18 177.8(2)
N2 C12 C17 C18 -0.9(3)
C16 C17 C18 C23 70.3(3)
C12 C17 C18 C23 -108.4(2)
C16 C17 C18 C19 -108.8(3)
C12 C17 C18 C19 72.5(3)
C23 C18 C19 C20 -1.5(3)
C17 C18 C19 C20 177.7(2)
C18 C19 C20 C21 0.9(4)
C19 C20 C21 C22 0.4(4)
C20 C21 C22 C23 -1.1(4)
C19 C18 C23 C22 0.7(3)
C17 C18 C23 C22 -178.4(2)
C19 C18 C23 N3 -178.94(19)
C17 C18 C23 N3 1.9(3)
C21 C22 C23 C18 0.6(3)
C21 C22 C23 N3 -179.8(2)
C2 N3 C23 C18 60.6(3)
C24 N3 C23 C18 -112.8(2)
C2 N3 C23 C22 -119.1(2)
C24 N3 C23 C22 67.5(3)
C2 N3 C24 C25 -178.6(2)
C23 N3 C24 C25 -4.5(4)
C2 N3 C24 C29 0.7(2)
C23 N3 C24 C29 174.8(2)
C29 C24 C25 C26 0.7(3)
N3 C24 C25 C26 180.0(2)
C24 C25 C26 C27 -0.2(4)
C25 C26 C27 C28 -0.2(4)
C26 C27 C28 C29 0.1(4)
C2 N4 C29 C24 0.8(3)
C30 N4 C29 C24 -179.4(2)
C2 N4 C29 C28 -179.9(3)
C30 N4 C29 C28 0.0(4)
C25 C24 C29 N4 178.5(2)
N3 C24 C29 N4 -0.9(2)
C25 C24 C29 C28 -0.9(4)
N3 C24 C29 C28 179.7(2)
C27 C28 C29 N4 -178.8(2)
C27 C28 C29 C24 0.5(4)
C35 C3 C31 C32 -1.6(4)
Fe1 C3 C31 C32 -174.4(2)
C3 C31 C32 C33 0.5(4)
C31 C32 C33 C34 0.6(4)
C32 C33 C34 C35 -0.5(4)
C33 C34 C35 C3 -0.8(4)
C31 C3 C35 C34 1.8(3)
Fe1 C3 C35 C34 174.06(18)
C40 C4 C36 C37 2.0(4)
Fe1 C4 C36 C37 174.80(19)
C4 C36 C37 C38 -0.3(4)
C36 C37 C38 C39 -1.5(4)
C37 C38 C39 C40 1.5(4)
C38 C39 C40 C4 0.3(4)
C36 C4 C40 C39 -2.0(4)
Fe1 C4 C40 C39 -175.1(2)
C46 C41 C42 C43 -0.1(5)
C41 C42 C43 C44 -0.2(5)
C42 C43 C44 C45 0.5(6)
C43 C44 C45 C46 -0.4(8)
C42 C41 C46 C45 0.2(6)
C44 C45 C46 C41 0.1(7)
